data_2226640
loop_
_publ_author_name
'Guzei, Ilia A.'
'Gunderson, Alan R.'
'Hill, Nicholas J.'

_publ_section_title
;
 2-(3-Bromo-4-methoxyphenyl)acetic acid
;
_journal_coeditor_code RK2206
_journal_issue 7
_journal_name_full 'Acta Crystallographica Section E'
_journal_page_first o1555
_journal_page_last o1556
_journal_paper_doi 10.1107/S1600536810020143
_journal_volume 66
_journal_year 2010
_chemical_formula_iupac 'C9 H9 Br O3'
_chemical_formula_moiety 'C9 H9 Br O3'
_chemical_formula_sum 'C9 H9 Br O3'
_chemical_formula_weight 245.06
_chemical_melting_point_gt 386.3
_chemical_melting_point_lt 387.2
_chemical_name_systematic
;
2-(3-Bromo-4-methoxyphenyl)acetic acid
;
_space_group_IT_number 14
_symmetry_cell_setting monoclinic
_symmetry_space_group_name_Hall '-P 2ybc'
_symmetry_space_group_name_H-M 'P 1 21/c 1'
_atom_sites_solution_hydrogens geom
_atom_sites_solution_primary direct
_atom_sites_solution_secondary difmap
_cell_angle_alpha 90.00
_cell_angle_beta 93.5730(10)
_cell_angle_gamma 90.00
_cell_formula_units_Z 4
_cell_length_a 12.5022(4)
_cell_length_b 8.2690(2)
_cell_length_c 9.0199(3)
_cell_measurement_reflns_used 9563
_cell_measurement_temperature 120(2)
_cell_measurement_theta_max 69.47
_cell_measurement_theta_min 3.54
_cell_volume 930.67(5)
_computing_cell_refinement '<i>SAINT-Plus</i> (Bruker, 2007)'
_computing_data_collection '<i>APEX2</i> (Bruker, 2007)'
_computing_data_reduction '<i>SAINT-Plus</i> (Bruker, 2007)'
_computing_molecular_graphics '<i>SHELXTL</i> (Sheldrick, 2008)'
_computing_publication_material '<i>publCIF</i> (Westrip, 2010) and modiCIFer (Guzei, 2007)'
_computing_structure_refinement '<i>SHELXTL</i> (Sheldrick, 2008)'
_computing_structure_solution '<i>SHELXTL</i> (Sheldrick, 2008)'
_diffrn_ambient_temperature 120(2)
_diffrn_measured_fraction_theta_full 0.998
_diffrn_measured_fraction_theta_max 0.990
_diffrn_measurement_device_type 'Bruker SMART APEXII area-detector'
_diffrn_measurement_method '0.5\% \w and 0.5\% \f scans'
_diffrn_radiation_monochromator graphite
_diffrn_radiation_source 'fine-focus sealed tube'
_diffrn_radiation_type 'Cu K\a'
_diffrn_radiation_wavelength 1.54178
_diffrn_reflns_av_R_equivalents 0.0297
_diffrn_reflns_av_sigmaI/netI 0.0151
_diffrn_reflns_limit_h_max 15
_diffrn_reflns_limit_h_min -14
_diffrn_reflns_limit_k_max 10
_diffrn_reflns_limit_k_min -9
_diffrn_reflns_limit_l_max 10
_diffrn_reflns_limit_l_min -10
_diffrn_reflns_number 12598
_diffrn_reflns_theta_full 67.00
_diffrn_reflns_theta_max 69.47
_diffrn_reflns_theta_min 3.54
_exptl_absorpt_coefficient_mu 5.814
_exptl_absorpt_correction_T_max 0.3984
_exptl_absorpt_correction_T_min 0.1768
_exptl_absorpt_correction_type analytical
_exptl_absorpt_process_details
;
(<i>SADABS</i>; Bruker, 2007)
;
_exptl_crystal_colour colourless
_exptl_crystal_density_diffrn 1.749
_exptl_crystal_density_method 'not measured'
_exptl_crystal_description block
_exptl_crystal_F_000 488
_exptl_crystal_size_max 0.46
_exptl_crystal_size_mid 0.37
_exptl_crystal_size_min 0.19
_refine_diff_density_max 0.862
_refine_diff_density_min -0.469
_refine_ls_extinction_method none
_refine_ls_goodness_of_fit_ref 1.079
_refine_ls_hydrogen_treatment constr
_refine_ls_matrix_type full
_refine_ls_number_parameters 120
_refine_ls_number_reflns 1725
_refine_ls_number_restraints 0
_refine_ls_restrained_S_all 1.079
_refine_ls_R_factor_all 0.0265
_refine_ls_R_factor_gt 0.0263
_refine_ls_shift/su_max 0.000
_refine_ls_shift/su_mean 0.000
_refine_ls_structure_factor_coef Fsqd
_refine_ls_weighting_details 'calc w=1/[\s^2^(Fo^2^)+(0.0442P)^2^+1.1574P] where P=(Fo^2^+2Fc^2^)/3'
_refine_ls_weighting_scheme calc
_refine_ls_wR_factor_gt 0.0732
_refine_ls_wR_factor_ref 0.0734
_reflns_number_gt 1708
_reflns_number_total 1725
_reflns_threshold_expression I>2\s(I)
_cod_data_source_file rk2206.cif
_cod_data_source_block I
_cod_original_sg_symbol_H-M 'P 21/c'
_cod_database_code 2226640
_cod_database_fobs_code 2226640

loop_
_symmetry_equiv_pos_as_xyz
'x, y, z'
'-x, y+1/2, -z+1/2'
'-x, -y, -z'
'x, -y-1/2, z-1/2'

loop_
_atom_site_type_symbol
_atom_site_label
_atom_site_fract_x
_atom_site_fract_y
_atom_site_fract_z
_atom_site_U_iso_or_equiv
_atom_site_adp_type
_atom_site_calc_flag
_atom_site_refinement_flags
_atom_site_occupancy
_atom_site_disorder_assembly
_atom_site_disorder_group
Br Br1 0.253622(18) 0.20274(3) 0.38506(3) 0.02281(12) Uani d . 1 . .
O O1 0.05071(12) 0.0202(2) 0.32075(17) 0.0186(3) Uani d . 1 . .
O O2 0.40281(14) -0.3902(2) 0.05910(19) 0.0234(4) Uani d . 1 . .
O O3 0.50409(14) -0.3283(2) -0.12886(19) 0.0229(4) Uani d . 1 . .
H H3 0.5326 -0.4178 -0.1071 0.034 Uiso calc R 1 . .
C C1 0.12214(17) -0.0244(3) 0.2209(2) 0.0151(4) Uani d . 1 . .
C C2 0.22340(18) 0.0476(3) 0.2339(2) 0.0148(4) Uani d . 1 . .
C C3 0.30189(17) 0.0087(3) 0.1381(2) 0.0160(4) Uani d . 1 . .
H H3A 0.3701 0.0593 0.1493 0.019 Uiso calc R 1 . .
C C4 0.28118(18) -0.1041(3) 0.0255(2) 0.0172(5) Uani d . 1 . .
C C5 0.1810(2) -0.1765(3) 0.0129(3) 0.0201(5) Uani d . 1 . .
H H5 0.1661 -0.2542 -0.0631 0.024 Uiso calc R 1 . .
C C6 0.10183(18) -0.1383(3) 0.1087(3) 0.0181(5) Uani d . 1 . .
H H6 0.0339 -0.1898 0.0977 0.022 Uiso calc R 1 . .
C C7 -0.05187(18) -0.0591(3) 0.3100(3) 0.0220(5) Uani d . 1 . .
H H7A -0.0887 -0.0346 0.2135 0.033 Uiso calc R 1 . .
H H7C -0.0952 -0.0204 0.3896 0.033 Uiso calc R 1 . .
H H7B -0.0416 -0.1762 0.3195 0.033 Uiso calc R 1 . .
C C8 0.3654(2) -0.1464(3) -0.0810(3) 0.0209(5) Uani d . 1 . .
H H8A 0.4175 -0.0564 -0.0831 0.025 Uiso calc R 1 . .
H H8B 0.3306 -0.1576 -0.1821 0.025 Uiso calc R 1 . .
C C9 0.42502(19) -0.3007(3) -0.0408(3) 0.0170(5) Uani d . 1 . .

loop_
_atom_site_aniso_label
_atom_site_aniso_U_11
_atom_site_aniso_U_22
_atom_site_aniso_U_33
_atom_site_aniso_U_12
_atom_site_aniso_U_13
_atom_site_aniso_U_23
Br1 0.02043(17) 0.02308(18) 0.02445(17) -0.00116(9) -0.00227(11) -0.00996(9)
O1 0.0164(7) 0.0206(8) 0.0193(8) -0.0018(6) 0.0047(6) -0.0044(6)
O2 0.0309(9) 0.0194(8) 0.0214(9) 0.0053(7) 0.0119(7) 0.0032(7)
O3 0.0222(9) 0.0241(9) 0.0236(9) 0.0068(7) 0.0096(7) 0.0059(7)
C1 0.0169(10) 0.0131(10) 0.0152(10) 0.0020(8) 0.0009(8) 0.0024(8)
C2 0.0193(10) 0.0110(10) 0.0137(10) 0.0010(8) -0.0029(8) -0.0009(8)
C3 0.0163(10) 0.0137(10) 0.0180(10) 0.0004(8) 0.0005(8) 0.0035(8)
C4 0.0210(11) 0.0152(11) 0.0157(11) 0.0040(9) 0.0041(8) 0.0040(8)
C5 0.0252(12) 0.0181(11) 0.0169(11) 0.0004(9) 0.0013(9) -0.0035(9)
C6 0.0189(11) 0.0165(11) 0.0188(11) -0.0030(9) 0.0005(9) -0.0020(9)
C7 0.0160(11) 0.0241(12) 0.0262(12) -0.0026(9) 0.0028(9) -0.0010(10)
C8 0.0246(12) 0.0211(12) 0.0176(11) 0.0032(10) 0.0072(9) 0.0016(9)
C9 0.0178(11) 0.0188(12) 0.0145(11) -0.0014(8) 0.0019(9) -0.0039(8)

loop_
_atom_type_symbol
_atom_type_description
_atom_type_scat_dispersion_real
_atom_type_scat_dispersion_imag
_atom_type_scat_source
C C 0.0181 0.0091 'International Tables Vol C Tables 4.2.6.8 and 6.1.1.4'
H H 0.0000 0.0000 'International Tables Vol C Tables 4.2.6.8 and 6.1.1.4'
Br Br -0.6763 1.2805 'International Tables Vol C Tables 4.2.6.8 and 6.1.1.4'
O O 0.0492 0.0322 'International Tables Vol C Tables 4.2.6.8 and 6.1.1.4'

loop_
_geom_angle_atom_site_label_1
_geom_angle_atom_site_label_2
_geom_angle_atom_site_label_3
_geom_angle_site_symmetry_1
_geom_angle_site_symmetry_3
_geom_angle
_geom_angle_publ_flag
C1 O1 C7 . . 116.85(18) ?
C9 O3 H3 . . 109.5 ?
O1 C1 C6 . . 124.6(2) ?
O1 C1 C2 . . 117.3(2) ?
C6 C1 C2 . . 118.2(2) ?
C3 C2 C1 . . 121.5(2) ?
C3 C2 Br1 . . 119.28(17) ?
C1 C2 Br1 . . 119.23(17) ?
C2 C3 C4 . . 120.3(2) ?
C2 C3 H3A . . 119.9 ?
C4 C3 H3A . . 119.9 ?
C5 C4 C3 . . 118.4(2) ?
C5 C4 C8 . . 120.7(2) ?
C3 C4 C8 . . 120.9(2) ?
C4 C5 C6 . . 121.7(2) ?
C4 C5 H5 . . 119.2 ?
C6 C5 H5 . . 119.2 ?
C5 C6 C1 . . 120.0(2) ?
C5 C6 H6 . . 120.0 ?
C1 C6 H6 . . 120.0 ?
O1 C7 H7A . . 109.5 ?
O1 C7 H7C . . 109.5 ?
H7A C7 H7C . . 109.5 ?
O1 C7 H7B . . 109.5 ?
H7A C7 H7B . . 109.5 ?
H7C C7 H7B . . 109.5 ?
C4 C8 C9 . . 113.34(19) ?
C4 C8 H8A . . 108.9 ?
C9 C8 H8A . . 108.9 ?
C4 C8 H8B . . 108.9 ?
C9 C8 H8B . . 108.9 ?
H8A C8 H8B . . 107.7 ?
O2 C9 O3 . . 123.7(2) ?
O2 C9 C8 . . 124.2(2) ?
O3 C9 C8 . . 112.16(19) ?

loop_
_geom_bond_atom_site_label_1
_geom_bond_atom_site_label_2
_geom_bond_site_symmetry_2
_geom_bond_distance
_geom_bond_publ_flag
Br1 C2 . 1.893(2) ?
O1 C1 . 1.359(3) ?
O1 C7 . 1.438(3) ?
O2 C9 . 1.212(3) ?
O3 C9 . 1.326(3) ?
O3 H3 . 0.8400 ?
C1 C6 . 1.394(3) ?
C1 C2 . 1.397(3) ?
C2 C3 . 1.385(3) ?
C3 C4 . 1.392(3) ?
C3 H3A . 0.9500 ?
C4 C5 . 1.386(3) ?
C4 C8 . 1.510(3) ?
C5 C6 . 1.390(3) ?
C5 H5 . 0.9500 ?
C6 H6 . 0.9500 ?
C7 H7A . 0.9800 ?
C7 H7C . 0.9800 ?
C7 H7B . 0.9800 ?
C8 C9 . 1.510(3) ?
C8 H8A . 0.9900 ?
C8 H8B . 0.9900 ?

loop_
_geom_hbond_atom_site_label_D
_geom_hbond_atom_site_label_H
_geom_hbond_atom_site_label_A
_geom_hbond_site_symmetry_A
_geom_hbond_distance_DH
_geom_hbond_distance_HA
_geom_hbond_distance_DA
_geom_hbond_angle_DHA
O3 H3 O2 3_645 0.84 1.82 2.661(2) 178.8

loop_
_geom_torsion_atom_site_label_1
_geom_torsion_atom_site_label_2
_geom_torsion_atom_site_label_3
_geom_torsion_atom_site_label_4
_geom_torsion_site_symmetry_1
_geom_torsion_site_symmetry_2
_geom_torsion_site_symmetry_3
_geom_torsion_site_symmetry_4
_geom_torsion
_geom_torsion_publ_flag
C7 O1 C1 C6 . . . . 1.2(3) ?
C7 O1 C1 C2 . . . . -177.70(19) ?
O1 C1 C2 C3 . . . . 179.39(19) ?
C6 C1 C2 C3 . . . . 0.4(3) ?
O1 C1 C2 Br1 . . . . -1.0(3) ?
C6 C1 C2 Br1 . . . . 180.00(17) ?
C1 C2 C3 C4 . . . . 0.1(3) ?
Br1 C2 C3 C4 . . . . -179.53(17) ?
C2 C3 C4 C5 . . . . -0.5(3) ?
C2 C3 C4 C8 . . . . 179.2(2) ?
C3 C4 C5 C6 . . . . 0.4(3) ?
C8 C4 C5 C6 . . . . -179.3(2) ?
C4 C5 C6 C1 . . . . 0.1(4) ?
O1 C1 C6 C5 . . . . -179.4(2) ?
C2 C1 C6 C5 . . . . -0.5(3) ?
C5 C4 C8 C9 . . . . -81.5(3) ?
C3 C4 C8 C9 . . . . 98.8(3) ?
C4 C8 C9 O2 . . . . 5.8(3) ?
C4 C8 C9 O3 . . . . -175.0(2) ?

loop_
_cod_related_entry_id
_cod_related_entry_database
_cod_related_entry_code
1 ChemSpider 120382
